data_4328230
loop_
_publ_author_name
'Zu-Jin Lin'
'Zhen Yang'
'Tian-Fu Liu'
'Yuan-Biao Huang'
'Rong Cao'

_publ_contact_author_address
;
State Key Laboratory of Structural Chemistry,
Fujian Institute of Research on the Structure of Matter,
Chinese Academy of Sciences, Fujian, Fuzhou 350002, PR China
;
_publ_contact_author_email linzujin@fjirsm.ac.cn
_publ_contact_author_fax +86-0591-83796710
_publ_contact_author_name 'Zujin Lin'
_publ_contact_author_phone +86-0591-83725186
_publ_section_title
;
 Microwave-Assisted Synthesis of a Series of Lanthanide Metal-Organic
 Frameworks and Gas Sorption Properties
;
_journal_name_full 'Inorganic Chemistry'
_journal_page_first 1813
_journal_page_last 1820
_journal_paper_doi 10.1021/ic202082w
_journal_volume 51
_journal_year 2012
_chemical_formula_sum 'C43 H25 O16 P2 Tm2'
_chemical_formula_weight 1197.43
_chemical_name_systematic
; 
 ? 
;
_space_group_IT_number 13
_symmetry_cell_setting monoclinic
_symmetry_space_group_name_Hall '-P 2yc'
_symmetry_space_group_name_H-M 'P 1 2/c 1'
_atom_sites_solution_hydrogens geom
_atom_sites_solution_primary direct
_atom_sites_solution_secondary difmap
_audit_creation_method SHELXL-97
_cell_angle_alpha 90.00
_cell_angle_beta 107.371(4)
_cell_angle_gamma 90.00
_cell_formula_units_Z 2
_cell_length_a 14.4014(11)
_cell_length_b 10.4577(5)
_cell_length_c 23.3524(18)
_cell_measurement_reflns_used 9773
_cell_measurement_temperature 293(2)
_cell_measurement_theta_max 27.4855
_cell_measurement_theta_min 2.1512
_cell_volume 3356.6(4)
_computing_cell_refinement 'CrystalClear (Rigaku Inc., 2007)'
_computing_data_collection 'CrystalClear (Rigaku Inc., 2007)'
_computing_data_reduction 'CrystalClear (Rigaku Inc., 2007)'
_computing_structure_refinement 'SHELXL-97 (Sheldrick, 1997)'
_computing_structure_solution 'SHELXS-97 (Sheldrick, 1990)'
_diffrn_ambient_temperature 293(2)
_diffrn_detector_area_resol_mean 28.5714
_diffrn_measured_fraction_theta_full 0.997
_diffrn_measured_fraction_theta_max 0.997
_diffrn_measurement_device_type 'Saturn724+ (2x2 bin mode)'
_diffrn_measurement_method CCD_Profile_fitting
_diffrn_radiation_monochromator graphite
_diffrn_radiation_source 'fine-focus sealed tube'
_diffrn_radiation_type MoK\a
_diffrn_radiation_wavelength 0.71073
_diffrn_reflns_av_R_equivalents 0.0578
_diffrn_reflns_av_sigmaI/netI 0.0606
_diffrn_reflns_limit_h_max 18
_diffrn_reflns_limit_h_min -18
_diffrn_reflns_limit_k_max 13
_diffrn_reflns_limit_k_min -13
_diffrn_reflns_limit_l_max 29
_diffrn_reflns_limit_l_min -30
_diffrn_reflns_number 28444
_diffrn_reflns_theta_full 27.48
_diffrn_reflns_theta_max 27.48
_diffrn_reflns_theta_min 2.15
_diffrn_standards_number 8102
_exptl_absorpt_coefficient_mu 2.720
_exptl_absorpt_correction_T_max 0.7020
_exptl_absorpt_correction_T_min 0.6402
_exptl_absorpt_correction_type multi-scan
_exptl_crystal_colour colorless
_exptl_crystal_density_diffrn 1.185
_exptl_crystal_description Prism
_exptl_crystal_F_000 1158
_exptl_crystal_size_max 0.18
_exptl_crystal_size_mid 0.16
_exptl_crystal_size_min 0.14
_platon_squeeze_details
;
;
_refine_diff_density_max 1.238
_refine_diff_density_min -2.186
_refine_diff_density_rms 0.232
_refine_ls_extinction_method none
_refine_ls_goodness_of_fit_ref 1.130
_refine_ls_hydrogen_treatment constr
_refine_ls_matrix_type full
_refine_ls_number_parameters 285
_refine_ls_number_reflns 7683
_refine_ls_number_restraints 0
_refine_ls_restrained_S_all 1.130
_refine_ls_R_factor_all 0.0609
_refine_ls_R_factor_gt 0.0509
_refine_ls_shift/su_max 0.000
_refine_ls_shift/su_mean 0.000
_refine_ls_structure_factor_coef Fsqd
_refine_ls_weighting_details 'calc w=1/[\s^2^(Fo^2^)+(0.0995P)^2^+9.7781P] where P=(Fo^2^+2Fc^2^)/3'
_refine_ls_weighting_scheme calc
_refine_ls_wR_factor_gt 0.1719
_refine_ls_wR_factor_ref 0.1788
_reflns_number_gt 6647
_reflns_number_total 7683
_reflns_threshold_expression >2sigma(I)
_cod_data_source_file ic202082w_si_003_09.cif
_cod_data_source_block Tm
_cod_database_code 4328230

loop_
_symmetry_equiv_pos_as_xyz
'x, y, z'
'-x, y, -z+1/2'
'-x, -y, -z'
'x, -y, z-1/2'

loop_
_atom_site_label
_atom_site_type_symbol
_atom_site_fract_x
_atom_site_fract_y
_atom_site_fract_z
_atom_site_U_iso_or_equiv
_atom_site_adp_type
_atom_site_occupancy
_atom_site_symmetry_multiplicity
_atom_site_calc_flag
_atom_site_refinement_flags
Tm1 Tm 0.15190(2) 0.06939(3) 0.227156(12) 0.01631(12) Uani 1 1 d .
C1 C 0.1902(5) -0.1250(7) 0.0425(3) 0.0224(14) Uani 1 1 d .
C2 C 0.2550(5) -0.1140(9) 0.0090(3) 0.0306(17) Uani 1 1 d .
H2 H 0.3214 -0.1101 0.0285 0.037 Uiso 1 1 calc R
C3 C 0.2222(6) -0.1089(10) -0.0524(3) 0.038(2) Uani 1 1 d .
H3 H 0.2666 -0.1007 -0.0741 0.046 Uiso 1 1 calc R
C4 C 0.1243(5) -0.1158(6) -0.0824(3) 0.0160(12) Uani 1 1 d .
C5 C 0.0579(5) -0.1266(9) -0.0505(3) 0.0341(18) Uani 1 1 d .
H5 H -0.0083 -0.1330 -0.0706 0.041 Uiso 1 1 calc R
C6 C 0.0904(5) -0.1278(8) 0.0114(3) 0.0282(16) Uani 1 1 d .
H6 H 0.0454 -0.1305 0.0329 0.034 Uiso 1 1 calc R
C7 C 0.0901(5) -0.1116(6) -0.1500(3) 0.0199(13) Uani 1 1 d .
C8 C 0.2151(5) -0.2987(6) 0.1411(3) 0.0174(12) Uani 1 1 d .
C9 C 0.2193(7) -0.3974(7) 0.1018(3) 0.0318(17) Uani 1 1 d .
H9 H 0.2311 -0.3796 0.0656 0.038 Uiso 1 1 calc R
C10 C 0.2056(7) -0.5227(7) 0.1174(3) 0.037(2) Uani 1 1 d .
H10 H 0.2068 -0.5885 0.0909 0.044 Uiso 1 1 calc R
C11 C 0.1903(5) -0.5512(7) 0.1715(3) 0.0211(14) Uani 1 1 d .
C12 C 0.1877(6) -0.4500(7) 0.2115(3) 0.0244(15) Uani 1 1 d .
H12 H 0.1769 -0.4671 0.2481 0.029 Uiso 1 1 calc R
C13 C 0.2014(6) -0.3265(7) 0.1955(3) 0.0309(17) Uani 1 1 d .
H13 H 0.2015 -0.2603 0.2222 0.037 Uiso 1 1 calc R
C14 C 0.1742(5) -0.6867(6) 0.1896(3) 0.0192(13) Uani 1 1 d .
C15 C 0.3552(5) -0.0956(7) 0.1470(3) 0.0187(13) Uani 1 1 d .
C16 C 0.3814(5) 0.0346(7) 0.1522(3) 0.0222(14) Uani 1 1 d .
H16 H 0.3339 0.0977 0.1413 0.027 Uiso 1 1 calc R
C17 C 0.4828(6) 0.0689(6) 0.1746(4) 0.0254(16) Uani 1 1 d .
H17 H 0.5015 0.1542 0.1801 0.030 Uiso 1 1 calc R
C18 C 0.5506(5) -0.0260(7) 0.1875(3) 0.0204(14) Uani 1 1 d .
C19 C 0.5251(5) -0.1549(7) 0.1817(3) 0.0252(14) Uani 1 1 d .
H19 H 0.5729 -0.2178 0.1919 0.030 Uiso 1 1 calc R
C20 C 0.4272(5) -0.1881(6) 0.1605(3) 0.0238(14) Uani 1 1 d .
H20 H 0.4099 -0.2740 0.1554 0.029 Uiso 1 1 calc R
C21 C 0.6564(4) 0.0092(7) 0.2121(3) 0.0180(13) Uani 1 1 d .
C22 C 0.0000 -0.1562(13) 0.2500 0.073(6) Uani 1 2 d S
H22 H 0.0000 -0.2452 0.2500 0.088 Uiso 1 2 calc SR
O1 O 0.1534(4) -0.1027(5) -0.1762(2) 0.0249(10) Uani 1 1 d .
O2 O -0.0005(3) -0.1233(5) -0.1756(2) 0.0262(11) Uani 1 1 d .
O3 O 0.1852(4) -0.7777(4) 0.1564(2) 0.0230(10) Uani 1 1 d .
O4 O 0.1527(4) -0.7032(5) 0.2378(2) 0.0228(10) Uani 1 1 d .
O5 O 0.6791(4) 0.1228(5) 0.2303(2) 0.0275(11) Uani 1 1 d .
O6 O 0.7199(4) -0.0758(5) 0.2204(2) 0.0265(11) Uani 1 1 d .
O7 O 0.1680(4) -0.0491(4) 0.1488(2) 0.0178(9) Uani 1 1 d .
O8 O 0.0716(4) -0.1094(5) 0.2411(3) 0.0334(12) Uani 1 1 d .
P1 P 0.22846(12) -0.13362(16) 0.12249(7) 0.0157(3) Uani 1 1 d .

loop_
_atom_site_aniso_label
_atom_site_aniso_U_11
_atom_site_aniso_U_22
_atom_site_aniso_U_33
_atom_site_aniso_U_23
_atom_site_aniso_U_13
_atom_site_aniso_U_12
Tm1 0.01452(17) 0.01992(19) 0.01494(17) 0.00018(10) 0.00509(12) 0.00034(10)
C1 0.020(3) 0.027(4) 0.020(3) 0.000(3) 0.005(3) -0.004(3)
C2 0.013(3) 0.060(5) 0.016(3) -0.006(3) 0.001(2) -0.005(3)
C3 0.023(4) 0.072(6) 0.021(4) -0.007(4) 0.008(3) -0.009(4)
C4 0.017(3) 0.009(3) 0.020(3) 0.000(2) 0.002(2) 0.000(2)
C5 0.015(3) 0.062(6) 0.023(4) 0.000(4) 0.003(3) 0.003(4)
C6 0.018(3) 0.047(5) 0.022(3) -0.001(3) 0.009(3) -0.003(3)
C7 0.023(3) 0.016(3) 0.022(3) -0.004(3) 0.010(3) 0.003(3)
C8 0.021(3) 0.018(3) 0.016(3) 0.006(2) 0.010(2) -0.001(2)
C9 0.053(5) 0.024(4) 0.027(4) -0.001(3) 0.025(4) -0.001(4)
C10 0.070(6) 0.020(4) 0.028(4) -0.006(3) 0.027(4) -0.002(4)
C11 0.023(3) 0.024(3) 0.018(3) -0.003(3) 0.009(3) 0.000(3)
C12 0.037(4) 0.019(3) 0.021(3) -0.002(3) 0.015(3) -0.003(3)
C13 0.043(5) 0.022(4) 0.025(4) 0.003(3) 0.006(3) 0.004(3)
C14 0.017(3) 0.018(3) 0.020(3) 0.004(2) 0.002(2) 0.006(2)
C15 0.018(3) 0.029(3) 0.010(3) 0.000(2) 0.005(2) -0.003(3)
C16 0.020(3) 0.019(3) 0.026(3) 0.002(3) 0.004(3) -0.001(3)
C17 0.027(4) 0.016(3) 0.041(4) -0.007(3) 0.024(3) -0.006(3)
C18 0.021(3) 0.034(4) 0.006(3) -0.009(2) 0.004(2) -0.012(3)
C19 0.015(3) 0.032(4) 0.026(3) 0.000(3) 0.002(3) 0.001(3)
C20 0.025(4) 0.015(3) 0.036(4) -0.001(3) 0.015(3) -0.002(3)
C21 0.014(3) 0.027(4) 0.012(3) 0.008(2) 0.003(2) -0.006(3)
C22 0.054(9) 0.019(6) 0.171(19) 0.000 0.071(12) 0.000
O1 0.024(3) 0.036(3) 0.017(2) -0.003(2) 0.010(2) -0.006(2)
O2 0.016(2) 0.036(3) 0.026(3) 0.005(2) 0.006(2) 0.004(2)
O3 0.037(3) 0.011(2) 0.022(2) 0.0022(18) 0.011(2) -0.001(2)
O4 0.028(3) 0.017(2) 0.025(2) -0.0077(19) 0.009(2) -0.0022(19)
O5 0.015(2) 0.029(3) 0.036(3) -0.005(2) 0.003(2) 0.007(2)
O6 0.015(2) 0.033(3) 0.028(3) -0.002(2) 0.002(2) -0.007(2)
O7 0.022(2) 0.015(2) 0.015(2) -0.0047(17) 0.0033(18) 0.0012(18)
O8 0.029(3) 0.026(3) 0.044(3) -0.001(2) 0.010(2) -0.006(2)
P1 0.0150(7) 0.0187(8) 0.0142(7) 0.0013(6) 0.0056(6) 0.0014(6)

loop_
_atom_type_symbol
_atom_type_description
_atom_type_scat_dispersion_real
_atom_type_scat_dispersion_imag
_atom_type_scat_source
C C 0.0033 0.0016 'International Tables Vol C Tables 4.2.6.8 and 6.1.1.4'
H H 0.0000 0.0000 'International Tables Vol C Tables 4.2.6.8 and 6.1.1.4'
N N 0.0061 0.0033 'International Tables Vol C Tables 4.2.6.8 and 6.1.1.4'
O O 0.0106 0.0060 'International Tables Vol C Tables 4.2.6.8 and 6.1.1.4'
P P 0.1023 0.0942 'International Tables Vol C Tables 4.2.6.8 and 6.1.1.4'
Tm Tm -0.3139 5.2483 'International Tables Vol C Tables 4.2.6.8 and 6.1.1.4'

loop_
_geom_angle_atom_site_label_1
_geom_angle_atom_site_label_2
_geom_angle_atom_site_label_3
_geom_angle
_geom_angle_site_symmetry_1
_geom_angle_site_symmetry_3
O2 Tm1 O8 80.1(2) 3 .
O2 Tm1 O1 102.47(18) 3 4_556
O8 Tm1 O1 80.7(2) . 4_556
O2 Tm1 O7 91.19(18) 3 .
O8 Tm1 O7 81.14(19) . .
O1 Tm1 O7 154.98(18) 4_556 .
O2 Tm1 O4 77.18(19) 3 1_565
O8 Tm1 O4 142.25(19) . 1_565
O1 Tm1 O4 75.34(18) 4_556 1_565
O7 Tm1 O4 128.71(16) . 1_565
O2 Tm1 O5 150.7(2) 3 2_655
O8 Tm1 O5 128.87(19) . 2_655
O1 Tm1 O5 81.11(18) 4_556 2_655
O7 Tm1 O5 97.21(18) . 2_655
O4 Tm1 O5 75.68(18) 1_565 2_655
O2 Tm1 O6 155.27(19) 3 2_655
O8 Tm1 O6 75.84(19) . 2_655
O1 Tm1 O6 79.28(18) 4_556 2_655
O7 Tm1 O6 79.68(17) . 2_655
O4 Tm1 O6 126.27(17) 1_565 2_655
O5 Tm1 O6 53.96(18) 2_655 2_655
O2 Tm1 O3 80.05(18) 3 1_565
O8 Tm1 O3 147.69(19) . 1_565
O1 Tm1 O3 128.55(17) 4_556 1_565
O7 Tm1 O3 74.06(16) . 1_565
O4 Tm1 O3 54.83(16) 1_565 1_565
O5 Tm1 O3 75.46(17) 2_655 1_565
O6 Tm1 O3 118.52(18) 2_655 1_565
O2 Tm1 C14 77.4(2) 3 1_565
O8 Tm1 C14 157.3(2) . 1_565
O1 Tm1 C14 101.92(19) 4_556 1_565
O7 Tm1 C14 101.48(18) . 1_565
O4 Tm1 C14 27.35(17) 1_565 1_565
O5 Tm1 C14 73.47(19) 2_655 1_565
O6 Tm1 C14 126.82(19) 2_655 1_565
O3 Tm1 C14 27.49(17) 1_565 1_565
O2 Tm1 C21 177.38(19) 3 2_655
O8 Tm1 C21 102.2(2) . 2_655
O1 Tm1 C21 79.27(18) 4_556 2_655
O7 Tm1 C21 87.91(17) . 2_655
O4 Tm1 C21 101.49(19) 1_565 2_655
O5 Tm1 C21 27.2(2) 2_655 2_655
O6 Tm1 C21 26.71(19) 2_655 2_655
O3 Tm1 C21 97.34(19) 1_565 2_655
C14 Tm1 C21 100.4(2) 1_565 2_655
C2 C1 C6 117.8(6) . .
C2 C1 P1 122.9(5) . .
C6 C1 P1 119.3(5) . .
C3 C2 C1 120.9(7) . .
C2 C3 C4 120.7(7) . .
C3 C4 C5 120.0(6) . .
C3 C4 C7 119.7(6) . .
C5 C4 C7 120.3(6) . .
C4 C5 C6 119.5(7) . .
C5 C6 C1 121.1(6) . .
O1 C7 O2 125.2(6) . .
O1 C7 C4 117.3(6) . .
O2 C7 C4 117.4(6) . .
C13 C8 C9 119.9(6) . .
C13 C8 P1 118.6(5) . .
C9 C8 P1 121.4(5) . .
C10 C9 C8 119.2(6) . .
C11 C10 C9 121.2(7) . .
C10 C11 C12 119.0(7) . .
C10 C11 C14 122.5(6) . .
C12 C11 C14 118.5(6) . .
C13 C12 C11 119.2(7) . .
C12 C13 C8 121.4(7) . .
O4 C14 O3 123.4(6) . .
O4 C14 C11 118.3(6) . .
O3 C14 C11 118.2(6) . .
O4 C14 Tm1 60.4(3) . 1_545
O3 C14 Tm1 63.0(3) . 1_545
C11 C14 Tm1 177.4(5) . 1_545
C20 C15 C16 119.5(6) . .
C20 C15 P1 122.8(5) . .
C16 C15 P1 117.7(5) . .
C15 C16 C17 119.2(6) . .
C18 C17 C16 118.7(6) . .
C17 C18 C19 122.3(6) . .
C17 C18 C21 118.9(6) . .
C19 C18 C21 118.7(7) . .
C20 C19 C18 119.0(7) . .
C15 C20 C19 121.1(6) . .
O6 C21 O5 120.7(6) . .
O6 C21 C18 119.7(6) . .
O5 C21 C18 119.1(6) . .
O6 C21 Tm1 60.8(3) . 2_655
O5 C21 Tm1 60.0(3) . 2_655
C18 C21 Tm1 172.1(4) . 2_655
O8 C22 O8 132.4(13) . 2
C7 O1 Tm1 135.0(5) . 4
C7 O2 Tm1 159.1(5) . 3
C14 O3 Tm1 89.5(4) . 1_545
C14 O4 Tm1 92.3(4) . 1_545
C21 O5 Tm1 92.8(4) . 2_655
C21 O6 Tm1 92.5(4) . 2_655
P1 O7 Tm1 149.6(3) . .
C22 O8 Tm1 148.3(7) . .
O7 P1 C1 111.3(3) . .
O7 P1 C15 113.7(3) . .
C1 P1 C15 106.9(3) . .
O7 P1 C8 110.5(3) . .
C1 P1 C8 106.1(3) . .
C15 P1 C8 107.9(3) . .

loop_
_geom_bond_atom_site_label_1
_geom_bond_atom_site_label_2
_geom_bond_distance
_geom_bond_site_symmetry_2
Tm1 O2 2.226(5) 3
Tm1 O8 2.273(5) .
Tm1 O1 2.277(5) 4_556
Tm1 O7 2.279(4) .
Tm1 O4 2.390(5) 1_565
Tm1 O5 2.404(5) 2_655
Tm1 O6 2.422(5) 2_655
Tm1 O3 2.448(4) 1_565
Tm1 C14 2.747(7) 1_565
Tm1 C21 2.773(6) 2_655
C1 C2 1.391(9) .
C1 C6 1.403(9) .
C1 P1 1.785(7) .
C2 C3 1.371(10) .
C3 C4 1.376(10) .
C4 C5 1.380(10) .
C4 C7 1.507(9) .
C5 C6 1.381(10) .
C7 O1 1.245(8) .
C7 O2 1.268(8) .
C8 C13 1.375(9) .
C8 C9 1.394(10) .
C8 P1 1.804(6) .
C9 C10 1.390(10) .
C10 C11 1.379(10) .
C11 C12 1.419(9) .
C11 C14 1.516(9) .
C12 C13 1.375(10) .
C14 O4 1.263(8) .
C14 O3 1.268(8) .
C14 Tm1 2.747(7) 1_545
C15 C20 1.384(10) .
C15 C16 1.408(9) .
C15 P1 1.787(7) .
C16 C17 1.442(10) .
C17 C18 1.361(11) .
C18 C19 1.393(10) .
C18 C21 1.506(9) .
C19 C20 1.392(10) .
C21 O6 1.248(9) .
C21 O5 1.271(9) .
C21 Tm1 2.773(6) 2_655
C22 O8 1.214(7) .
C22 O8 1.214(7) 2
O1 Tm1 2.277(5) 4
O2 Tm1 2.226(5) 3
O3 Tm1 2.448(4) 1_545
O4 Tm1 2.390(5) 1_545
O5 Tm1 2.404(5) 2_655
O6 Tm1 2.422(5) 2_655
O7 P1 1.496(5) .

loop_
_platon_squeeze_void_nr
_platon_squeeze_void_average_x
_platon_squeeze_void_average_y
_platon_squeeze_void_average_z
_platon_squeeze_void_volume
_platon_squeeze_void_count_electrons
1 0.417 -0.088 0.421 1766.0 200.8
